data_7128763
loop_
_publ_author_name
'Dong, Long-Zhang'
'Zhang, Yu'
'Lu, Yun-Feng'
'Zhang, Lei'
'Huang, Xin'
'Wang, Jian-Hui'
'Liu, Jiang'
'Li, Shun-Li'
'Lan, Ya-Qian'

_publ_section_title
;
 A well-defined dual Mn-site based metal-organic framework to promote
 CO<sub>2</sub> reduction/evolution in Li-CO<sub>2</sub> batteries.
;
_journal_issue 71
_journal_name_full 'Chemical communications (Cambridge, England)'
_journal_page_first 8937
_journal_page_last 8940
_journal_paper_doi 10.1039/d1cc03431f
_journal_volume 57
_journal_year 2021
_chemical_formula_moiety 'C32 H22 Co2 N12 O9 S2, 0.5(C4 H16 N2)'
_chemical_formula_sum 'C34 H30 Co2 N13 O9 S2'
_chemical_formula_weight 946.69
_space_group_crystal_system orthorhombic
_space_group_IT_number 53
_space_group_name_Hall '-P 2ac 2'
_space_group_name_H-M_alt 'P m n a'
_atom_sites_solution_hydrogens mixed
_atom_sites_solution_primary dual
_audit_creation_date 2021-06-02
_audit_creation_method
;
Olex2 1.3-alpha
(compiled 2020.11.12 svn.r5f609507 for OlexSys, GUI svn.r6272)
;
_audit_update_record
;
2021-06-03 deposited with the CCDC.	2021-08-09 downloaded from the CCDC.
;
_cell_angle_alpha 90
_cell_angle_beta 90
_cell_angle_gamma 90
_cell_formula_units_Z 4
_cell_length_a 22.1875(12)
_cell_length_b 13.4774(7)
_cell_length_c 15.9045(9)
_cell_measurement_reflns_used 6594
_cell_measurement_temperature 296.15
_cell_measurement_theta_max 26.172
_cell_measurement_theta_min 2.561
_cell_volume 4755.9(4)
_computing_cell_refinement 'SAINT V8.40A (Bruker, 2019)'
_computing_data_reduction 'SAINT V8.40A (Bruker, 2019)'
_computing_molecular_graphics 'Olex2 1.3-alpha (Dolomanov et al., 2009)'
_computing_publication_material 'Olex2 1.3-alpha (Dolomanov et al., 2009)'
_computing_structure_refinement 'SHELXL 2018/3 (Sheldrick, 2015)'
_computing_structure_solution 'SHELXT 2014/5 (Sheldrick, 2014)'
_diffrn_ambient_temperature 296.15
_diffrn_detector_area_resol_mean 8
_diffrn_measured_fraction_theta_full 0.984
_diffrn_measured_fraction_theta_max 0.979
_diffrn_measurement_device_type 'Bruker APEX-II CCD'
_diffrn_measurement_method '\f and \w scans'
_diffrn_radiation_type MoK\a
_diffrn_radiation_wavelength 0.71073
_diffrn_reflns_av_R_equivalents 0.0275
_diffrn_reflns_av_unetI/netI 0.0317
_diffrn_reflns_Laue_measured_fraction_full 0.984
_diffrn_reflns_Laue_measured_fraction_max 0.979
_diffrn_reflns_limit_h_max 27
_diffrn_reflns_limit_h_min -26
_diffrn_reflns_limit_k_max 16
_diffrn_reflns_limit_k_min -16
_diffrn_reflns_limit_l_max 19
_diffrn_reflns_limit_l_min -14
_diffrn_reflns_number 20722
_diffrn_reflns_point_group_measured_fraction_full 0.984
_diffrn_reflns_point_group_measured_fraction_max 0.979
_diffrn_reflns_theta_full 25.242
_diffrn_reflns_theta_max 26.431
_diffrn_reflns_theta_min 2.183
_diffrn_source_current 30.0
_diffrn_source_power 1.5
_diffrn_source_voltage 50.0
_diffrn_standards_number 0
_exptl_absorpt_coefficient_mu 0.845
_exptl_absorpt_correction_T_max 0.7454
_exptl_absorpt_correction_T_min 0.6927
_exptl_absorpt_correction_type multi-scan
_exptl_absorpt_process_details
;
SADABS-2016/2 (Bruker,2016/2) was used for absorption correction.
wR2(int) was 0.0535 before and 0.0405 after correction.
The Ratio of minimum to maximum transmission is 0.9293.
The \l/2 correction factor is Not present.
;
_exptl_crystal_colour 'metallic dark blue'
_exptl_crystal_colour_lustre metallic
_exptl_crystal_colour_modifier dark
_exptl_crystal_colour_primary blue
_exptl_crystal_density_diffrn 1.322
_exptl_crystal_description block
_exptl_crystal_F_000 1932
_exptl_crystal_size_max 0.252
_exptl_crystal_size_mid 0.142
_exptl_crystal_size_min 0.132
_refine_diff_density_max 0.618
_refine_diff_density_min -0.774
_refine_diff_density_rms 0.075
_refine_ls_extinction_method none
_refine_ls_goodness_of_fit_ref 1.033
_refine_ls_hydrogen_treatment constr
_refine_ls_matrix_type full
_refine_ls_number_parameters 310
_refine_ls_number_reflns 4919
_refine_ls_number_restraints 72
_refine_ls_restrained_S_all 1.065
_refine_ls_R_factor_all 0.0886
_refine_ls_R_factor_gt 0.0602
_refine_ls_shift/su_max 0.000
_refine_ls_shift/su_mean 0.000
_refine_ls_structure_factor_coef Fsqd
_refine_ls_weighting_details 'w=1/[\s^2^(Fo^2^)+(0.0889P)^2^+7.3056P] where P=(Fo^2^+2Fc^2^)/3'
_refine_ls_weighting_scheme calc
_refine_ls_wR_factor_gt 0.1626
_refine_ls_wR_factor_ref 0.1829
_reflns_Friedel_coverage 0.000
_reflns_number_gt 3311
_reflns_number_total 4919
_reflns_threshold_expression 'I > 2\s(I)'
_cod_data_source_file d1cc03431f2.cif
_cod_data_source_block cotpzp-co
_cod_depositor_comments 'Adding full bibliography for 7128762--7128764.cif.'
_cod_database_code 7128763
_shelx_shelxl_version_number 2018/3
_shelx_space_group_comment
;
The symmetry employed for this shelxl refinement is uniquely defined
by the following loop, which should always be used as a source of
symmetry information in preference to the above space-group names.
They are only intended as comments.
;
_shelx_estimated_absorpt_t_max 0.897
_shelx_estimated_absorpt_t_min 0.815
_olex2_refinement_description
;
1. Fixed Uiso
 At 1.2 times of:
  All C(H) groups, All N(H) groups, All N(H,H) groups
 At 1.5 times of:
  All C(H,H,H) groups, All O(H,H) groups
2. Uiso/Uaniso restraints and constraints
S1 \\sim O2A \\sim O3A \\sim O4A \\sim O4B \\sim O3B \\sim O2B: within 2A with
sigma of 0.01 and sigma for terminal atoms of 0.02 within 2A
3. Others
 Sof(O4B)=Sof(O3B)=Sof(O2B)=1-FVAR(1)
 Sof(O2A)=Sof(O3A)=Sof(O4A)=FVAR(1)
 Fixed Sof: H18A(0.5) H18B(0.5) H18C(0.5) H17A(0.5) H17B(0.5) H17C(0.5)
 H8A(0.5) H8B(0.5)
4.a Riding coordinates:
 O5(H5A,H5B), C18(H18A,H18B,H18C), C17(H17A,H17B,H17C)
4.b Secondary CH2 refined with riding coordinates:
 N8(H8A,H8B)
4.c Aromatic/amide H refined with riding coordinates:
 C13(H13), N2(H2), C4(H4), N4(H4A), C1(H1), C14(H14), C8(H8), C9(H9), C3(H3),
 C16(H16)
;
_platon_squeeze_void_probe_radius 1.20
_olex2_submission_special_instructions 'No special instructions were received'

loop_
_space_group_symop_operation_xyz
'x, y, z'
'-x+1/2, -y, z+1/2'
'-x+1/2, y, -z+1/2'
'x, -y, -z'
'-x, -y, -z'
'x-1/2, y, -z-1/2'
'x-1/2, -y, z-1/2'
'-x, y, z'

loop_
_atom_site_label
_atom_site_type_symbol
_atom_site_fract_x
_atom_site_fract_y
_atom_site_fract_z
_atom_site_U_iso_or_equiv
_atom_site_adp_type
_atom_site_occupancy
_atom_site_site_symmetry_order
_atom_site_calc_flag
_atom_site_refinement_flags_posn
_atom_site_refinement_flags_adp
_atom_site_refinement_flags_occupancy
_atom_site_disorder_assembly
_atom_site_disorder_group
Co1 Co 0.250000 0.64250(5) 0.250000 0.0487(3) Uani 1 2 d S T P . .
S1 S 0.35855(6) 0.64483(12) 0.39489(13) 0.0848(5) Uani 1 1 d . U . . .
N7 N 0.500000 -0.0062(3) 0.1069(3) 0.0339(10) Uani 1 2 d S T P . .
N5 N 0.500000 0.2842(3) 0.1218(3) 0.0366(10) Uani 1 2 d S T P . .
N6 N 0.41137(13) 0.13812(19) 0.1254(2) 0.0365(7) Uani 1 1 d . . . . .
N3 N 0.28909(14) -0.2446(2) 0.1710(3) 0.0498(9) Uani 1 1 d . . . . .
O1 O 0.33089(15) 0.6405(3) 0.3219(3) 0.0806(11) Uani 1 1 d . . . . .
N1 N 0.28913(16) 0.5264(2) 0.1737(3) 0.0585(11) Uani 1 1 d . . . . .
C12 C 0.45076(16) -0.0674(2) 0.0960(2) 0.0354(8) Uani 1 1 d . . . . .
C5 C 0.45059(18) 0.3460(2) 0.1158(3) 0.0402(9) Uani 1 1 d . . . . .
C11 C 0.39173(16) -0.0403(3) 0.1149(2) 0.0378(9) Uani 1 1 d . . . . .
C6 C 0.39080(17) 0.3176(3) 0.1274(3) 0.0427(9) Uani 1 1 d . . . . .
C10 C 0.37480(16) 0.0566(3) 0.1329(3) 0.0406(9) Uani 1 1 d . . . . .
C13 C 0.46965(17) -0.1641(3) 0.0710(3) 0.0435(9) Uani 1 1 d . . . . .
H13 H 0.444748 -0.217159 0.057241 0.052 Uiso 1 1 calc R U . . .
C15 C 0.34525(17) -0.1196(3) 0.1201(3) 0.0433(9) Uani 1 1 d . . . . .
C7 C 0.37434(16) 0.2192(3) 0.1377(3) 0.0427(9) Uani 1 1 d . . . . .
N2 N 0.2614(2) 0.4801(3) 0.1102(3) 0.0809(14) Uani 1 1 d . . . . .
H2 H 0.227542 0.498755 0.089072 0.097 Uiso 1 1 calc R U . . .
C4 C 0.46954(18) 0.4467(3) 0.1018(3) 0.0484(10) Uani 1 1 d . . . . .
H4 H 0.444601 0.501479 0.094221 0.058 Uiso 1 1 calc R U . . .
C2 C 0.34368(18) 0.3954(3) 0.1317(3) 0.0503(11) Uani 1 1 d . . . . .
N4 N 0.2677(2) -0.2145(4) 0.0980(3) 0.0931(17) Uani 1 1 d . . . . .
H4A H 0.237067 -0.240292 0.073094 0.112 Uiso 1 1 calc R U . . .
C1 C 0.33862(18) 0.4750(3) 0.1863(3) 0.0590(13) Uani 1 1 d . . . . .
H1 H 0.367049 0.490319 0.227295 0.071 Uiso 1 1 calc R U . . .
C14 C 0.33623(19) -0.1875(3) 0.1842(3) 0.0620(13) Uani 1 1 d . . . . .
H14 H 0.360793 -0.192134 0.231384 0.074 Uiso 1 1 calc R U . . .
C8 C 0.31538(18) 0.1861(3) 0.1593(3) 0.0585(12) Uani 1 1 d . . . . .
H8 H 0.282710 0.226385 0.172633 0.070 Uiso 1 1 calc R U . . .
C9 C 0.31535(18) 0.0871(3) 0.1568(3) 0.0560(12) Uani 1 1 d . . . . .
H9 H 0.282871 0.045716 0.168493 0.067 Uiso 1 1 calc R U . . .
C3 C 0.2925(3) 0.4016(4) 0.0837(4) 0.0873(19) Uani 1 1 d . . . . .
H3 H 0.281485 0.358811 0.040416 0.105 Uiso 1 1 calc R U . . .
C16 C 0.2999(3) -0.1382(5) 0.0677(4) 0.110(3) Uani 1 1 d . . . . .
H16 H 0.291895 -0.103937 0.018211 0.132 Uiso 1 1 calc R U . . .
O2A O 0.3224(5) 0.6088(10) 0.4594(8) 0.141(4) Uani 0.620(7) 1 d . U P A 1
O5 O 0.500000 0.1282(6) 0.2764(6) 0.165(4) Uani 1 2 d S T P . .
H5A H 0.500000 0.175334 0.311877 0.248 Uiso 1 2 d R U P . .
H5B H 0.500000 0.075804 0.306147 0.248 Uiso 1 2 d R U P . .
C18 C 0.500000 0.6621(13) 0.2456(11) 0.208(9) Uani 1 2 d S T P . .
H18A H 0.462930 0.625518 0.247859 0.312 Uiso 0.5 1 d R U P B -1
H18B H 0.533280 0.617788 0.254279 0.312 Uiso 0.5 1 d R U P B -1
H18C H 0.503800 0.693288 0.191579 0.312 Uiso 0.5 1 d R U P B -1
C17 C 0.500000 0.8459(11) 0.2974(10) 0.164(6) Uani 1 2 d S T P . .
H17A H 0.468880 0.859763 0.257178 0.246 Uiso 0.5 1 d R U P C -1
H17B H 0.538400 0.864223 0.274348 0.246 Uiso 0.5 1 d R U P C -1
H17C H 0.492720 0.883283 0.347798 0.246 Uiso 0.5 1 d R U P C -1
O3A O 0.3709(4) 0.7540(7) 0.3998(6) 0.129(3) Uani 0.620(7) 1 d . U P A 1
O4A O 0.4163(4) 0.6007(7) 0.3964(7) 0.127(3) Uani 0.620(7) 1 d . U P A 1
N8 N 0.500000 0.7415(12) 0.3197(8) 0.165(5) Uani 1 2 d S T P . .
H8A H 0.467726 0.730178 0.351559 0.198 Uiso 0.5 1 calc R U P . .
H8B H 0.532274 0.730179 0.351560 0.198 Uiso 0.5 1 calc R U P . .
O4B O 0.3681(7) 0.5314(9) 0.4034(10) 0.120(4) Uani 0.380(7) 1 d . U P A 2
O3B O 0.4127(6) 0.6820(14) 0.4227(11) 0.133(4) Uani 0.380(7) 1 d . U P A 2
O2B O 0.3174(6) 0.6691(11) 0.4688(11) 0.097(4) Uani 0.380(7) 1 d . U P A 2
Co2 Co 0.500000 0.13887(4) 0.12114(5) 0.0337(2) Uani 1 2 d S T P . .

loop_
_atom_site_aniso_label
_atom_site_aniso_U_11
_atom_site_aniso_U_22
_atom_site_aniso_U_33
_atom_site_aniso_U_23
_atom_site_aniso_U_13
_atom_site_aniso_U_12
Co1 0.0335(4) 0.0219(4) 0.0907(7) 0.000 0.0234(4) 0.000
S1 0.0423(7) 0.0874(11) 0.1246(14) 0.0060(10) 0.0055(8) 0.0039(7)
N7 0.034(2) 0.0189(19) 0.049(3) -0.0002(18) 0.000 0.000
N5 0.034(2) 0.021(2) 0.055(3) -0.0040(19) 0.000 0.000
N6 0.0344(16) 0.0225(14) 0.0526(19) 0.0003(13) 0.0073(13) 0.0019(11)
N3 0.0366(17) 0.0294(16) 0.083(3) 0.0033(17) 0.0092(18) -0.0074(13)
O1 0.0369(17) 0.091(3) 0.114(3) -0.003(2) 0.013(2) 0.0060(17)
N1 0.045(2) 0.0288(17) 0.102(3) -0.0011(19) 0.022(2) 0.0057(15)
C12 0.0347(18) 0.0232(16) 0.048(2) 0.0012(15) -0.0006(16) -0.0010(13)
C5 0.043(2) 0.0201(17) 0.058(2) -0.0044(15) 0.0057(18) 0.0033(14)
C11 0.0344(19) 0.0254(17) 0.054(2) 0.0044(16) 0.0040(17) -0.0065(14)
C6 0.040(2) 0.0269(18) 0.061(3) -0.0062(17) 0.0079(18) 0.0050(16)
C10 0.0327(19) 0.0292(18) 0.060(3) 0.0048(17) 0.0081(17) -0.0024(14)
C13 0.047(2) 0.0237(17) 0.060(3) -0.0037(17) 0.0027(18) -0.0047(15)
C15 0.0355(19) 0.0277(18) 0.067(3) 0.0015(17) 0.0053(19) -0.0050(15)
C7 0.0353(19) 0.0279(18) 0.065(3) -0.0037(18) 0.0115(18) 0.0048(15)
N2 0.076(3) 0.064(3) 0.103(4) -0.014(3) -0.006(3) 0.040(2)
C4 0.047(2) 0.0210(18) 0.077(3) 0.0025(18) 0.001(2) 0.0040(15)
C2 0.041(2) 0.0306(19) 0.079(3) -0.004(2) 0.012(2) 0.0087(17)
N4 0.093(3) 0.092(3) 0.095(4) 0.022(3) -0.029(3) -0.068(3)
C1 0.038(2) 0.036(2) 0.103(4) -0.016(2) 0.012(2) 0.0034(17)
C14 0.041(2) 0.055(3) 0.090(4) 0.025(3) -0.009(2) -0.017(2)
C8 0.035(2) 0.040(2) 0.101(4) 0.000(2) 0.021(2) 0.0060(17)
C9 0.036(2) 0.039(2) 0.093(4) 0.004(2) 0.019(2) -0.0007(17)
C3 0.081(4) 0.079(4) 0.102(4) -0.031(3) -0.013(3) 0.043(3)
C16 0.131(6) 0.108(5) 0.092(5) 0.048(4) -0.044(4) -0.086(4)
O2A 0.101(6) 0.205(9) 0.115(6) 0.019(8) 0.009(5) -0.063(7)
O5 0.256(12) 0.125(7) 0.116(6) -0.006(5) 0.000 0.000
C18 0.28(3) 0.22(2) 0.120(12) -0.031(13) 0.000 0.000
C17 0.193(16) 0.162(14) 0.137(12) 0.051(10) 0.000 0.000
O3A 0.103(5) 0.114(6) 0.171(7) -0.046(5) -0.056(5) 0.017(5)
O4A 0.068(4) 0.119(6) 0.192(8) 0.016(6) -0.010(5) 0.034(5)
N8 0.071(5) 0.260(16) 0.164(11) 0.081(12) 0.000 0.000
O4B 0.120(8) 0.077(7) 0.162(9) 0.019(7) -0.039(7) 0.005(6)
O3B 0.056(6) 0.159(10) 0.185(9) -0.016(9) -0.019(7) -0.030(7)
O2B 0.063(6) 0.122(8) 0.105(7) 0.027(7) 0.002(5) 0.061(6)
Co2 0.0294(4) 0.0178(3) 0.0540(5) 0.0001(3) 0.000 0.000

loop_
_atom_type_symbol
_atom_type_description
_atom_type_scat_dispersion_real
_atom_type_scat_dispersion_imag
_atom_type_scat_source
C C 0.0033 0.0016 'International Tables Vol C Tables 4.2.6.8 and 6.1.1.4'
H H 0.0000 0.0000 'International Tables Vol C Tables 4.2.6.8 and 6.1.1.4'
Co Co 0.3494 0.9721 'International Tables Vol C Tables 4.2.6.8 and 6.1.1.4'
N N 0.0061 0.0033 'International Tables Vol C Tables 4.2.6.8 and 6.1.1.4'
O O 0.0106 0.0060 'International Tables Vol C Tables 4.2.6.8 and 6.1.1.4'
S S 0.1246 0.1234 'International Tables Vol C Tables 4.2.6.8 and 6.1.1.4'

loop_
_geom_angle_atom_site_label_1
_geom_angle_atom_site_label_2
_geom_angle_atom_site_label_3
_geom_angle
_geom_angle_site_symmetry_1
_geom_angle_site_symmetry_3
_geom_angle_publ_flag
N3 Co1 N3 90.20(18) 3_565 1_565 ?
N3 Co1 N1 178.39(15) 1_565 3 ?
N3 Co1 N1 91.27(13) 1_565 . ?
N3 Co1 N1 91.26(13) 3_565 3 ?
N3 Co1 N1 178.39(15) 3_565 . ?
O1 Co1 N3 89.01(14) 3 3_565 ?
O1 Co1 N3 92.01(14) . 3_565 ?
O1 Co1 N3 92.01(14) 3 1_565 ?
O1 Co1 N3 89.01(15) . 1_565 ?
O1 Co1 O1 178.6(2) 3 . ?
O1 Co1 N1 91.61(16) 3 . ?
O1 Co1 N1 87.35(15) 3 3 ?
O1 Co1 N1 87.35(15) . . ?
O1 Co1 N1 91.61(16) . 3 ?
N1 Co1 N1 87.28(19) 3 . ?
O1 S1 O2A 111.5(5) . . ?
O1 S1 O3A 100.0(4) . . ?
O1 S1 O4A 114.8(5) . . ?
O1 S1 O4B 95.6(6) . . ?
O1 S1 O3B 135.1(8) . . ?
O1 S1 O2B 114.2(6) . . ?
O2A S1 O3A 114.2(7) . . ?
O2A S1 O4A 111.3(7) . . ?
O4A S1 O3A 104.3(5) . . ?
O3B S1 O4B 102.2(10) . . ?
O3B S1 O2B 101.4(10) . . ?
O2B S1 O4B 103.1(8) . . ?
C12 N7 C12 104.7(4) 8_655 . ?
C12 N7 Co2 127.47(19) 8_655 . ?
C12 N7 Co2 127.47(19) . . ?
C5 N5 C5 105.2(4) 8_655 . ?
C5 N5 Co2 127.1(2) . . ?
C5 N5 Co2 127.1(2) 8_655 . ?
C10 N6 C7 105.6(3) . . ?
C10 N6 Co2 126.8(2) . . ?
C7 N6 Co2 126.6(2) . . ?
N4 N3 Co1 125.9(3) . 1_545 ?
C14 N3 Co1 129.8(3) . 1_545 ?
C14 N3 N4 104.3(4) . . ?
S1 O1 Co1 150.2(2) . . ?
N2 N1 Co1 125.2(3) . . ?
C1 N1 Co1 129.2(4) . . ?
C1 N1 N2 104.7(4) . . ?
N7 C12 C11 124.1(3) . . ?
N7 C12 C13 110.4(3) . . ?
C11 C12 C13 125.2(3) . . ?
N5 C5 C6 125.6(3) . . ?
N5 C5 C4 110.4(3) . . ?
C6 C5 C4 123.9(3) . . ?
C12 C11 C15 118.4(3) . . ?
C10 C11 C12 123.0(3) . . ?
C10 C11 C15 118.5(3) . . ?
C5 C6 C2 118.9(3) . . ?
C7 C6 C5 122.0(3) . . ?
C7 C6 C2 119.0(3) . . ?
N6 C10 C11 125.2(3) . . ?
N6 C10 C9 109.8(3) . . ?
C11 C10 C9 125.0(3) . . ?
C12 C13 H13 126.5 . . ?
C13 C13 C12 107.1(2) 8_655 . ?
C13 C13 H13 126.5 8_655 . ?
C14 C15 C11 128.0(4) . . ?
C16 C15 C11 128.7(4) . . ?
C16 C15 C14 103.2(4) . . ?
N6 C7 C6 125.7(3) . . ?
N6 C7 C8 109.5(3) . . ?
C6 C7 C8 124.7(3) . . ?
N1 N2 H2 124.1 . . ?
C3 N2 N1 111.8(4) . . ?
C3 N2 H2 124.1 . . ?
C5 C4 H4 126.5 . . ?
C4 C4 C5 107.0(2) 8_655 . ?
C4 C4 H4 126.5 8_655 . ?
C1 C2 C6 129.4(4) . . ?
C3 C2 C6 127.0(4) . . ?
C3 C2 C1 103.6(4) . . ?
N3 N4 H4A 124.5 . . ?
N3 N4 C16 111.1(4) . . ?
C16 N4 H4A 124.5 . . ?
N1 C1 C2 112.4(5) . . ?
N1 C1 H1 123.8 . . ?
C2 C1 H1 123.8 . . ?
N3 C14 C15 112.6(4) . . ?
N3 C14 H14 123.7 . . ?
C15 C14 H14 123.7 . . ?
C7 C8 H8 126.1 . . ?
C9 C8 C7 107.8(3) . . ?
C9 C8 H8 126.1 . . ?
C10 C9 H9 126.5 . . ?
C8 C9 C10 107.1(4) . . ?
C8 C9 H9 126.5 . . ?
N2 C3 C2 107.5(5) . . ?
N2 C3 H3 126.2 . . ?
C2 C3 H3 126.2 . . ?
C15 C16 N4 108.8(5) . . ?
C15 C16 H16 125.6 . . ?
N4 C16 H16 125.6 . . ?
H5A O5 H5B 104.5 . . ?
Co2 O5 H5A 128.3 . . ?
Co2 O5 H5B 127.2 . . ?
H18A C18 H18B 109.5 . . ?
H18A C18 H18C 109.5 . . ?
H18B C18 H18C 109.5 . . ?
N8 C18 H18A 108.5 . . ?
N8 C18 H18B 108.2 . . ?
N8 C18 H18C 111.7 . . ?
H17A C17 H17B 109.5 . . ?
H17A C17 H17C 109.5 . . ?
H17B C17 H17C 109.5 . . ?
N8 C17 H17A 110.6 . . ?
N8 C17 H17B 110.1 . . ?
N8 C17 H17C 107.7 . . ?
C18 N8 H8A 107.8 . . ?
C18 N8 H8B 107.8 . . ?
C17 N8 C18 118.1(12) . . ?
C17 N8 H8A 107.8 . . ?
C17 N8 H8B 107.8 . . ?
H8A N8 H8B 107.1 . . ?
N7 Co2 N6 89.93(8) . 8_655 ?
N7 Co2 N6 89.93(8) . . ?
N7 Co2 O5 93.2(2) . . ?
N5 Co2 N7 173.73(19) . . ?
N5 Co2 N6 90.29(8) . . ?
N5 Co2 N6 90.28(8) . 8_655 ?
N5 Co2 O5 93.0(2) . . ?
N6 Co2 N6 175.99(19) . 8_655 ?
N6 Co2 O5 88.00(10) 8_655 . ?
N6 Co2 O5 88.00(10) . . ?

loop_
_geom_bond_atom_site_label_1
_geom_bond_atom_site_label_2
_geom_bond_distance
_geom_bond_site_symmetry_2
_geom_bond_publ_flag
Co1 N3 2.156(3) 3_565 ?
Co1 N3 2.156(3) 1_565 ?
Co1 O1 2.128(4) 3 ?
Co1 O1 2.128(4) . ?
Co1 N1 2.162(4) . ?
Co1 N1 2.162(4) 3 ?
S1 O1 1.314(5) . ?
S1 O2A 1.389(11) . ?
S1 O3A 1.499(9) . ?
S1 O4A 1.413(7) . ?
S1 O4B 1.550(12) . ?
S1 O3B 1.376(12) . ?
S1 O2B 1.524(15) . ?
N7 C12 1.380(4) . ?
N7 C12 1.380(4) 8_655 ?
N7 Co2 1.968(4) . ?
N5 C5 1.380(4) 8_655 ?
N5 C5 1.380(4) . ?
N5 Co2 1.959(4) . ?
N6 C10 1.371(4) . ?
N6 C7 1.381(4) . ?
N6 Co2 1.968(3) . ?
N3 N4 1.318(6) . ?
N3 C14 1.316(5) . ?
N1 N2 1.338(6) . ?
N1 C1 1.314(5) . ?
C12 C11 1.392(5) . ?
C12 C13 1.426(5) . ?
C5 C6 1.393(5) . ?
C5 C4 1.438(5) . ?
C11 C10 1.390(5) . ?
C11 C15 1.487(5) . ?
C6 C7 1.386(5) . ?
C6 C2 1.482(5) . ?
C10 C9 1.433(5) . ?
C13 C13 1.347(8) 8_655 ?
C13 H13 0.9300 . ?
C15 C14 1.384(6) . ?
C15 C16 1.329(7) . ?
C7 C8 1.423(5) . ?
N2 H2 0.8600 . ?
N2 C3 1.332(6) . ?
C4 C4 1.352(8) 8_655 ?
C4 H4 0.9300 . ?
C2 C1 1.385(6) . ?
C2 C3 1.372(7) . ?
N4 H4A 0.8600 . ?
N4 C16 1.342(6) . ?
C1 H1 0.9300 . ?
C14 H14 0.9300 . ?
C8 H8 0.9300 . ?
C8 C9 1.335(6) . ?
C9 H9 0.9300 . ?
C3 H3 0.9300 . ?
C16 H16 0.9300 . ?
O5 H5A 0.8501 . ?
O5 H5B 0.8500 . ?
O5 Co2 2.473(9) . ?
C18 H18A 0.9599 . ?
C18 H18B 0.9600 . ?
C18 H18C 0.9600 . ?
C18 N8 1.592(18) . ?
C17 H17A 0.9599 . ?
C17 H17B 0.9600 . ?
C17 H17C 0.9600 . ?
C17 N8 1.451(15) . ?
N8 H8A 0.8900 . ?
N8 H8B 0.8900 . ?

loop_
_geom_torsion_atom_site_label_1
_geom_torsion_atom_site_label_2
_geom_torsion_atom_site_label_3
_geom_torsion_atom_site_label_4
_geom_torsion
_geom_torsion_site_symmetry_1
_geom_torsion_site_symmetry_2
_geom_torsion_site_symmetry_3
_geom_torsion_site_symmetry_4
_geom_torsion_publ_flag
Co1 N3 N4 C16 175.4(5) 1_545 . . . ?
Co1 N3 C14 C15 -176.5(3) 1_545 . . . ?
Co1 N1 N2 C3 -169.8(4) . . . . ?
Co1 N1 C1 C2 169.4(3) . . . . ?
N7 C12 C11 C10 11.6(6) . . . . ?
N7 C12 C11 C15 -165.4(4) . . . . ?
N7 C12 C13 C13 3.3(4) . . . 8_655 ?
N5 C5 C6 C7 -7.0(7) . . . . ?
N5 C5 C6 C2 170.7(4) . . . . ?
N5 C5 C4 C4 -1.8(4) . . . 8_655 ?
N6 C10 C9 C8 3.3(6) . . . . ?
N6 C7 C8 C9 -2.5(6) . . . . ?
N3 N4 C16 C15 2.5(8) . . . . ?
N1 N2 C3 C2 -0.2(7) . . . . ?
C12 N7 C12 C11 169.1(2) 8_655 . . . ?
C12 N7 C12 C13 -5.2(6) 8_655 . . . ?
C12 C11 C10 N6 7.6(7) . . . . ?
C12 C11 C10 C9 -176.6(4) . . . . ?
C12 C11 C15 C14 75.7(6) . . . . ?
C12 C11 C15 C16 -109.6(7) . . . . ?
C5 N5 C5 C6 -173.0(3) 8_655 . . . ?
C5 N5 C5 C4 2.9(6) 8_655 . . . ?
C5 C6 C7 N6 -10.5(7) . . . . ?
C5 C6 C7 C8 172.5(5) . . . . ?
C5 C6 C2 C1 -57.8(7) . . . . ?
C5 C6 C2 C3 125.6(6) . . . . ?
C11 C12 C13 C13 -170.9(3) . . . 8_655 ?
C11 C10 C9 C8 -173.1(4) . . . . ?
C11 C15 C14 N3 176.8(4) . . . . ?
C11 C15 C16 N4 -177.7(5) . . . . ?
C6 C5 C4 C4 174.1(3) . . . 8_655 ?
C6 C7 C8 C9 174.9(5) . . . . ?
C6 C2 C1 N1 -177.3(4) . . . . ?
C6 C2 C3 N2 177.4(5) . . . . ?
C10 N6 C7 C6 -173.0(4) . . . . ?
C10 N6 C7 C8 4.4(5) . . . . ?
C10 C11 C15 C14 -101.4(5) . . . . ?
C10 C11 C15 C16 73.3(7) . . . . ?
C13 C12 C11 C10 -175.0(4) . . . . ?
C13 C12 C11 C15 8.1(6) . . . . ?
C15 C11 C10 N6 -175.5(4) . . . . ?
C15 C11 C10 C9 0.4(6) . . . . ?
C7 N6 C10 C11 171.6(4) . . . . ?
C7 N6 C10 C9 -4.7(5) . . . . ?
C7 C6 C2 C1 120.0(5) . . . . ?
C7 C6 C2 C3 -56.5(7) . . . . ?
C7 C8 C9 C10 -0.5(6) . . . . ?
N2 N1 C1 C2 0.0(5) . . . . ?
C4 C5 C6 C7 177.7(4) . . . . ?
C4 C5 C6 C2 -4.6(7) . . . . ?
C2 C6 C7 N6 171.7(4) . . . . ?
C2 C6 C7 C8 -5.3(7) . . . . ?
N4 N3 C14 C15 0.4(6) . . . . ?
C1 N1 N2 C3 0.1(6) . . . . ?
C1 C2 C3 N2 0.2(6) . . . . ?
C14 N3 N4 C16 -1.7(7) . . . . ?
C14 C15 C16 N4 -2.0(7) . . . . ?
C3 C2 C1 N1 -0.1(6) . . . . ?
C16 C15 C14 N3 1.0(6) . . . . ?
O2A S1 O1 Co1 29.0(9) . . . . ?
O3A S1 O1 Co1 -92.1(6) . . . . ?
O4A S1 O1 Co1 156.9(6) . . . . ?
O4B S1 O1 Co1 100.5(8) . . . . ?
O3B S1 O1 Co1 -146.0(12) . . . . ?
O2B S1 O1 Co1 -6.6(9) . . . . ?
Co2 N7 C12 C11 -17.6(6) . . . . ?
Co2 N7 C12 C13 168.1(3) . . . . ?
Co2 N5 C5 C6 15.6(7) . . . . ?
Co2 N5 C5 C4 -168.6(3) . . . . ?
Co2 N6 C10 C11 -19.5(6) . . . . ?
Co2 N6 C10 C9 164.1(3) . . . . ?
Co2 N6 C7 C6 18.1(6) . . . . ?
Co2 N6 C7 C8 -164.5(3) . . . . ?

loop_
_platon_squeeze_void_nr
_platon_squeeze_void_average_x
_platon_squeeze_void_average_y
_platon_squeeze_void_average_z
_platon_squeeze_void_volume
_platon_squeeze_void_count_electrons
_platon_squeeze_void_content
1 0.000 -0.001 0.000 621 132 ' '
2 0.500 0.004 0.500 621 132 ' '
3 0.127 0.357 0.563 9 0 ' '
4 0.873 0.357 0.563 9 0 ' '
5 0.373 0.357 0.937 9 0 ' '
6 0.627 0.357 0.937 9 0 ' '
7 0.373 0.643 0.063 9 0 ' '
8 0.627 0.643 0.063 9 0 ' '
9 0.127 0.642 0.437 9 0 ' '
10 0.873 0.643 0.437 9 0 ' '
